data_1554111
loop_
_publ_author_name
'Ding, Sheng'
'Lin, He'
'Yu, Yuming'
'Liu, Lang'
'Deng, Caiming'
'Zhao, Jianzhang'
'Jia, Dianzeng'

_publ_section_title
;
 Molecular Orbital Delocalization/Localization-Induced Crystal-to-Crystal
 Photochromism of Schiff Bases without ortho-Hydroxyl Groups
;
_journal_issue 43
_journal_name_full 'The Journal of Physical Chemistry C'
_journal_page_first 24933
_journal_paper_doi 10.1021/acs.jpcc.8b07408
_journal_volume 122
_journal_year 2018
_chemical_formula_moiety 'C6 H7 N3 O S'
_chemical_formula_sum 'C6 H7 N3 O S'
_chemical_formula_weight 169.21
_chemical_name_common '2-O form (I)'
_space_group_crystal_system monoclinic
_space_group_IT_number 14
_space_group_name_Hall '-P 2ybc'
_space_group_name_H-M_alt 'P 1 21/c 1'
_atom_sites_solution_hydrogens mixed
_atom_sites_solution_primary direct
_audit_creation_date 2018-01-17
_audit_creation_method
;
Olex2 1.2
(compiled 2017.01.04 svn.r3372 for OlexSys, GUI svn.r5292)
;
_cell_angle_alpha 90
_cell_angle_beta 100.697(12)
_cell_angle_gamma 90
_cell_formula_units_Z 4
_cell_length_a 11.7088(13)
_cell_length_b 5.4866(6)
_cell_length_c 12.4940(15)
_cell_measurement_reflns_used 1356
_cell_measurement_temperature 293.15
_cell_measurement_theta_max 28.3790
_cell_measurement_theta_min 4.3000
_cell_volume 788.69(16)
_computing_molecular_graphics 'Olex2 (Dolomanov et al., 2009)'
_computing_publication_material 'Olex2 (Dolomanov et al., 2009)'
_computing_structure_refinement 'ShelXL (Sheldrick, 2015)'
_computing_structure_solution 'ShelXS (Sheldrick, 2008)'
_diffrn_ambient_temperature 293.15
_diffrn_measured_fraction_theta_full 0.997
_diffrn_measured_fraction_theta_max 0.832
_diffrn_measurement_device_type 'multiwire proportional'
_diffrn_measurement_method 'phi and omega scans'
_diffrn_radiation_monochromator graphite
_diffrn_radiation_type MoK\a
_diffrn_radiation_wavelength 0.71073
_diffrn_reflns_av_R_equivalents 0.0222
_diffrn_reflns_av_unetI/netI 0.0475
_diffrn_reflns_Laue_measured_fraction_full 0.997
_diffrn_reflns_Laue_measured_fraction_max 0.832
_diffrn_reflns_limit_h_max 15
_diffrn_reflns_limit_h_min -9
_diffrn_reflns_limit_k_max 7
_diffrn_reflns_limit_k_min -6
_diffrn_reflns_limit_l_max 14
_diffrn_reflns_limit_l_min -16
_diffrn_reflns_number 3314
_diffrn_reflns_point_group_measured_fraction_full 0.997
_diffrn_reflns_point_group_measured_fraction_max 0.832
_diffrn_reflns_theta_full 25.242
_diffrn_reflns_theta_max 29.274
_diffrn_reflns_theta_min 3.460
_exptl_absorpt_coefficient_mu 0.353
_exptl_absorpt_correction_T_max 1.00000
_exptl_absorpt_correction_T_min 0.78277
_exptl_absorpt_correction_type multi-scan
_exptl_crystal_colour 'clear light'
_exptl_crystal_colour_lustre clear
_exptl_crystal_colour_modifier light
_exptl_crystal_density_diffrn 1.425
_exptl_crystal_description block
_exptl_crystal_F_000 352
_exptl_crystal_size_max 0.908
_exptl_crystal_size_mid 0.78
_exptl_crystal_size_min 0.0326
_refine_diff_density_max 0.421
_refine_diff_density_min -0.297
_refine_diff_density_rms 0.056
_refine_ls_extinction_method none
_refine_ls_goodness_of_fit_ref 1.047
_refine_ls_hydrogen_treatment mixed
_refine_ls_matrix_type full
_refine_ls_number_parameters 124
_refine_ls_number_reflns 1791
_refine_ls_number_restraints 1
_refine_ls_restrained_S_all 1.046
_refine_ls_R_factor_all 0.0741
_refine_ls_R_factor_gt 0.0484
_refine_ls_shift/su_max 0.000
_refine_ls_shift/su_mean 0.000
_refine_ls_structure_factor_coef Fsqd
_refine_ls_weighting_details 'w=1/[\s^2^(Fo^2^)+(0.0784P)^2^+0.0433P] where P=(Fo^2^+2Fc^2^)/3'
_refine_ls_weighting_scheme calc
_refine_ls_wR_factor_gt 0.1311
_refine_ls_wR_factor_ref 0.1466
_reflns_Friedel_coverage 0.000
_reflns_number_gt 1281
_reflns_number_total 1791
_reflns_threshold_expression 'I > 2\s(I)'
_cod_data_source_file jp8b07408_si_003.cif
_cod_data_source_block 1
_cod_database_code 1554111
_shelx_shelxl_version_number 2014/7
_shelx_space_group_comment
;
The symmetry employed for this shelxl refinement is uniquely defined
by the following loop, which should always be used as a source of
symmetry information in preference to the above space-group names.
They are only intended as comments.
;
_olex2_refinement_description
;
1. Fixed Uiso
 At 1.2 times of:
  All C(H) groups
2. Rigid bond restraints
 C4, C5
 with sigma for 1-2 distances of 0.0002 and sigma for 1-3 distances of 0.0001
3.a Aromatic/amide H refined with riding coordinates:
 C4(H5)
;
_olex2_submission_special_instructions 'No special instructions were received'

loop_
_space_group_symop_operation_xyz
'x, y, z'
'-x, y+1/2, -z+1/2'
'-x, -y, -z'
'x, -y-1/2, z-1/2'

loop_
_atom_site_label
_atom_site_type_symbol
_atom_site_fract_x
_atom_site_fract_y
_atom_site_fract_z
_atom_site_U_iso_or_equiv
_atom_site_adp_type
_atom_site_occupancy
_atom_site_site_symmetry_order
_atom_site_calc_flag
_atom_site_refinement_flags_posn
_atom_site_refinement_flags_adp
S1 S 0.16667(6) 0.16048(12) 0.81776(6) 0.0514(3) Uani 1 1 d . .
O1 O 0.50159(15) 0.8848(3) 1.13657(12) 0.0409(5) Uani 1 1 d . .
N1 N 0.4066(2) 0.5238(4) 1.14074(18) 0.0401(5) Uani 1 1 d . .
H1 H 0.444(2) 0.481(4) 1.205(2) 0.032(6) Uiso 1 1 d . .
H2 H 0.364(2) 0.420(5) 1.101(2) 0.040(7) Uiso 1 1 d . .
N2 N 0.39025(18) 0.7485(4) 0.98279(15) 0.0366(5) Uani 1 1 d . .
H3 H 0.416(2) 0.879(5) 0.945(2) 0.043(7) Uiso 1 1 d . .
N3 N 0.32070(16) 0.5659(4) 0.92975(15) 0.0336(5) Uani 1 1 d . .
C1 C 0.43701(19) 0.7234(4) 1.09110(17) 0.0311(5) Uani 1 1 d . .
C2 C 0.2933(2) 0.5887(4) 0.82660(18) 0.0330(5) Uani 1 1 d . .
H4 H 0.321(2) 0.736(5) 0.787(2) 0.054(7) Uiso 1 1 d . .
C3 C 0.2183(2) 0.4141(4) 0.76156(18) 0.0346(6) Uani 1 1 d . .
C4 C 0.1756(2) 0.4286(5) 0.64799(19) 0.0453(6) Uani 1 1 d . U
H5 H 0.1931 0.5518 0.6025 0.054 Uiso 1 1 calc R .
C5 C 0.1018(3) 0.2261(7) 0.6139(3) 0.0647(9) Uani 1 1 d . U
H6 H 0.060(3) 0.175(6) 0.543(3) 0.088(11) Uiso 1 1 d . .
C6 C 0.0893(3) 0.0738(6) 0.6940(3) 0.0620(9) Uani 1 1 d . .
H7 H 0.047(3) -0.049(7) 0.690(3) 0.080(11) Uiso 1 1 d . .

loop_
_atom_site_aniso_label
_atom_site_aniso_U_11
_atom_site_aniso_U_22
_atom_site_aniso_U_33
_atom_site_aniso_U_23
_atom_site_aniso_U_13
_atom_site_aniso_U_12
S1 0.0517(5) 0.0396(4) 0.0621(5) -0.0005(3) 0.0085(3) -0.0051(3)
O1 0.0532(11) 0.0397(10) 0.0264(8) -0.0052(7) -0.0011(7) -0.0098(8)
N1 0.0519(13) 0.0406(13) 0.0258(11) 0.0024(10) 0.0019(9) -0.0066(11)
N2 0.0503(12) 0.0334(10) 0.0239(10) -0.0004(10) 0.0008(8) -0.0102(10)
N3 0.0357(10) 0.0318(10) 0.0320(10) -0.0027(9) 0.0027(8) -0.0026(8)
C1 0.0352(11) 0.0351(12) 0.0234(11) -0.0013(10) 0.0061(9) 0.0048(10)
C2 0.0346(12) 0.0338(12) 0.0295(12) 0.0000(11) 0.0030(9) 0.0005(10)
C3 0.0365(12) 0.0330(12) 0.0337(12) -0.0041(11) 0.0048(10) -0.0006(10)
C4 0.0481(15) 0.0498(14) 0.0364(14) -0.0092(12) 0.0034(11) -0.0085(11)
C5 0.0604(19) 0.075(2) 0.0539(18) -0.0268(19) -0.0021(15) -0.0235(15)
C6 0.0512(18) 0.0491(17) 0.085(2) -0.0228(19) 0.0097(16) -0.0161(15)

loop_
_atom_type_symbol
_atom_type_description
_atom_type_scat_dispersion_real
_atom_type_scat_dispersion_imag
_atom_type_scat_source
C C 0.0033 0.0016 'International Tables Vol C Tables 4.2.6.8 and 6.1.1.4'
H H 0.0000 0.0000 'International Tables Vol C Tables 4.2.6.8 and 6.1.1.4'
N N 0.0061 0.0033 'International Tables Vol C Tables 4.2.6.8 and 6.1.1.4'
O O 0.0106 0.0060 'International Tables Vol C Tables 4.2.6.8 and 6.1.1.4'
S S 0.1246 0.1234 'International Tables Vol C Tables 4.2.6.8 and 6.1.1.4'

loop_
_geom_angle_atom_site_label_1
_geom_angle_atom_site_label_2
_geom_angle_atom_site_label_3
_geom_angle
C6 S1 C3 91.33(16)
H1 N1 H2 120(2)
C1 N1 H1 121.0(17)
C1 N1 H2 117.3(16)
N3 N2 H3 122.0(16)
C1 N2 H3 117.7(16)
C1 N2 N3 119.6(2)
C2 N3 N2 115.4(2)
O1 C1 N1 124.6(2)
O1 C1 N2 118.8(2)
N1 C1 N2 116.6(2)
N3 C2 H4 121.1(16)
N3 C2 C3 121.1(2)
C3 C2 H4 117.8(15)
C2 C3 S1 122.06(17)
C4 C3 S1 111.67(19)
C4 C3 C2 126.2(2)
C3 C4 H5 125.1
C3 C4 C5 109.7(3)
C5 C4 H5 125.1
C4 C5 H6 132(2)
C6 C5 C4 114.2(3)
C6 C5 H6 113(2)
S1 C6 H7 119(2)
C5 C6 S1 113.1(3)
C5 C6 H7 128(2)

loop_
_geom_bond_atom_site_label_1
_geom_bond_atom_site_label_2
_geom_bond_distance
S1 C3 1.718(2)
S1 C6 1.708(3)
O1 C1 1.233(3)
N1 H1 0.87(2)
N1 H2 0.85(3)
N1 C1 1.339(3)
N2 H3 0.94(3)
N2 N3 1.380(3)
N2 C1 1.369(3)
N3 C2 1.275(3)
C2 H4 1.03(3)
C2 C3 1.444(3)
C3 C4 1.417(3)
C4 H5 0.9300
C4 C5 1.423(4)
C5 H6 0.97(4)
C5 C6 1.332(5)
C6 H7 0.84(4)

loop_
_geom_hbond_atom_site_label_D
_geom_hbond_atom_site_label_H
_geom_hbond_atom_site_label_A
_geom_hbond_distance_DH
_geom_hbond_distance_HA
_geom_hbond_distance_DA
_geom_hbond_angle_DHA
_geom_hbond_site_symmetry_A
N1 H1 O1 0.87(2) 2.03(3) 2.893(3) 168(2) 2_647
N2 H3 O1 0.94(3) 2.00(3) 2.929(3) 169(2) 3_677
C2 H4 N1 1.03(3) 2.60(3) 3.579(3) 158(2) 4_575
C6 H7 S1 0.84(4) 2.95(4) 3.740(3) 159(3) 2_546

loop_
_geom_torsion_atom_site_label_1
_geom_torsion_atom_site_label_2
_geom_torsion_atom_site_label_3
_geom_torsion_atom_site_label_4
_geom_torsion
S1 C3 C4 C5 0.0(3)
N2 N3 C2 C3 -178.2(2)
N3 N2 C1 O1 177.96(19)
N3 N2 C1 N1 -3.3(3)
N3 C2 C3 S1 -2.8(3)
N3 C2 C3 C4 175.5(2)
C1 N2 N3 C2 -171.2(2)
C2 C3 C4 C5 -178.4(3)
C3 S1 C6 C5 0.4(3)
C3 C4 C5 C6 0.3(4)
C4 C5 C6 S1 -0.5(4)
C6 S1 C3 C2 178.3(2)
C6 S1 C3 C4 -0.2(2)
